data_2243272
loop_
_publ_author_name
'Marszaukowski, Flavia'
'Wohnrath, Karen'
'Boer\'e, Ren\'e T.'

_publ_section_title
;
 Bulky 2,6-disubstituted aryl siloxanes and a disilanamine
;
_journal_issue 3
_journal_name_full 'Acta Crystallographica Section E'
_journal_page_first 318
_journal_page_last 323
_journal_paper_doi 10.1107/S2056989020001413
_journal_volume 76
_journal_year 2020
_chemical_formula_iupac 'C17 H30 O Si'
_chemical_formula_moiety 'C17 H30 O Si'
_chemical_formula_sum 'C17 H30 O Si'
_chemical_formula_weight 278.50
_chemical_name_systematic
;
1,3-Di-<i>tert</i>-butyl-2-[(trimethylsilyl)oxy]benzene
;
_space_group_crystal_system orthorhombic
_space_group_IT_number 62
_space_group_name_Hall '-P 2ac 2n'
_space_group_name_H-M_alt 'P n m a'
_atom_sites_solution_hydrogens geom
_atom_sites_solution_primary dual
_audit_creation_method
;
Olex2 1.2
(compiled 2018.05.29 svn.r3508 for OlexSys, GUI svn.r5506)
;
_cell_angle_alpha 90.0
_cell_angle_beta 90.0
_cell_angle_gamma 90.0
_cell_formula_units_Z 4
_cell_length_a 14.47237(14)
_cell_length_b 17.4657(2)
_cell_length_c 6.73933(7)
_cell_measurement_reflns_used 12570
_cell_measurement_temperature 100(2)
_cell_measurement_theta_max 74.4280
_cell_measurement_theta_min 5.0590
_cell_volume 1703.50(3)
_computing_cell_refinement
;
CrysAlisPro (Rigaku OD, 2018)
;
_computing_data_collection
;
CrysAlisPro (Rigaku OD, 2018)
;
_computing_data_reduction
;
CrysAlisPro (Rigaku OD, 2018)
;
_computing_molecular_graphics
;
<i>OLEX2</i> (Dolomanov <i>et al.</i>,  2009)
;
_computing_publication_material
;
publCIF (Westrip, 2010)
;
_computing_structure_refinement
;
ShelXL (Sheldrick, 2015b)
;
_computing_structure_solution
;
ShelXT (Sheldrick, 2015a)
;
_diffrn_ambient_temperature 100.15
_diffrn_detector 'CCD plate'
_diffrn_measured_fraction_theta_full 1.000
_diffrn_measured_fraction_theta_max 0.995
_diffrn_measurement_device 'four-circle diffractometer'
_diffrn_measurement_device_type 'Rigaku Oxford Diffraction SuperNova, Dual, Cu at zero, Pilatus 200K'
_diffrn_measurement_method '\w scans'
_diffrn_radiation_monochromator mirror
_diffrn_radiation_probe x-ray
_diffrn_radiation_type CuK\a
_diffrn_radiation_wavelength 1.54184
_diffrn_reflns_av_R_equivalents 0.0456
_diffrn_reflns_av_unetI/netI 0.0227
_diffrn_reflns_limit_h_max 17
_diffrn_reflns_limit_h_min -18
_diffrn_reflns_limit_k_max 20
_diffrn_reflns_limit_k_min -21
_diffrn_reflns_limit_l_max 8
_diffrn_reflns_limit_l_min -8
_diffrn_reflns_number 17855
_diffrn_reflns_theta_full 67.684
_diffrn_reflns_theta_max 74.727
_diffrn_reflns_theta_min 5.065
_diffrn_source 'micro-focus sealed X-ray tube'
_exptl_absorpt_coefficient_mu 1.132
_exptl_absorpt_correction_T_max 1.00000
_exptl_absorpt_correction_T_min 0.77342
_exptl_absorpt_correction_type multi-scan
_exptl_absorpt_process_details
;
(CrysAlisPro; Rigaku OD, 2018)
;
_exptl_crystal_colour 'clear colourless'
_exptl_crystal_density_diffrn 1.086
_exptl_crystal_description needle
_exptl_crystal_F_000 616
_exptl_crystal_size_max 0.307
_exptl_crystal_size_mid 0.107
_exptl_crystal_size_min 0.066
_refine_diff_density_max 0.262
_refine_diff_density_min -0.279
_refine_ls_extinction_method none
_refine_ls_goodness_of_fit_ref 1.060
_refine_ls_hydrogen_treatment constr
_refine_ls_matrix_type full
_refine_ls_number_parameters 99
_refine_ls_number_reflns 1793
_refine_ls_number_restraints 0
_refine_ls_restrained_S_all 1.060
_refine_ls_R_factor_all 0.0354
_refine_ls_R_factor_gt 0.0333
_refine_ls_shift/su_max 0.000
_refine_ls_shift/su_mean 0.000
_refine_ls_structure_factor_coef Fsqd
_refine_ls_weighting_details 'w=1/[\s^2^(Fo^2^)+(0.0463P)^2^+0.6892P] where P=(Fo^2^+2Fc^2^)/3'
_refine_ls_weighting_scheme calc
_refine_ls_wR_factor_gt 0.0915
_refine_ls_wR_factor_ref 0.0929
_reflns_number_gt 1663
_reflns_number_total 1793
_reflns_threshold_expression 'I > 2\s(I)'
_cod_data_source_file hb7886sup1.cif
_cod_data_source_block II
_cod_database_code 2243272
_shelx_space_group_comment
;
The symmetry employed for this shelxl refinement is uniquely defined
by the following loop, which should always be used as a source of
symmetry information in preference to the above space-group names.
They are only intended as comments.
;
_shelx_estimated_absorpt_t_min 0.723
_shelx_estimated_absorpt_t_max 0.929

loop_
_space_group_symop_operation_xyz
'x, y, z'
'-x+1/2, -y, z+1/2'
'-x, y+1/2, -z'
'x+1/2, -y+1/2, -z+1/2'
'-x, -y, -z'
'x-1/2, y, -z-1/2'
'x, -y-1/2, z'
'-x-1/2, y-1/2, z-1/2'

loop_
_atom_site_type_symbol
_atom_site_label
_atom_site_fract_x
_atom_site_fract_y
_atom_site_fract_z
_atom_site_U_iso_or_equiv
_atom_site_adp_type
_atom_site_calc_flag
_atom_site_occupancy
_atom_site_disorder_assembly
_atom_site_disorder_group
Si Si1 0.44620(3) 0.250000 0.02273(7) 0.01982(15) Uani d 1 . .
O O1 0.55464(8) 0.250000 0.10549(17) 0.0194(3) Uani d 1 . .
C C1 0.59998(11) 0.250000 0.2860(2) 0.0181(3) Uani d 1 . .
C C2 0.62564(8) 0.32076(6) 0.37337(17) 0.0195(3) Uani d 1 . .
C C3 0.66393(8) 0.31815(7) 0.56362(18) 0.0228(3) Uani d 1 . .
H H3 0.679079 0.364859 0.628093 0.027 Uiso calc 1 . .
C C4 0.68049(12) 0.250000 0.6610(3) 0.0244(4) Uani d 1 . .
H H4 0.702993 0.250001 0.793454 0.029 Uiso calc 1 . .
C C7 0.61394(8) 0.39980(7) 0.27322(18) 0.0219(3) Uani d 1 . .
C C8 0.67393(10) 0.46122(7) 0.3744(2) 0.0309(3) Uani d 1 . .
H H8A 0.652833 0.468650 0.511229 0.046 Uiso calc 1 . .
H H8B 0.668568 0.509554 0.301445 0.046 Uiso calc 1 . .
H H8C 0.738594 0.444559 0.374947 0.046 Uiso calc 1 . .
C C9 0.64519(9) 0.39815(7) 0.05482(18) 0.0249(3) Uani d 1 . .
H H9A 0.710577 0.383808 0.047981 0.037 Uiso calc 1 . .
H H9B 0.636715 0.448972 -0.004068 0.037 Uiso calc 1 . .
H H9C 0.608163 0.360625 -0.018420 0.037 Uiso calc 1 . .
C C10 0.51286(9) 0.42590(7) 0.29218(19) 0.0268(3) Uani d 1 . .
H H10A 0.472354 0.388099 0.229055 0.040 Uiso calc 1 . .
H H10B 0.505156 0.475597 0.226734 0.040 Uiso calc 1 . .
H H10C 0.496631 0.430630 0.432822 0.040 Uiso calc 1 . .
C C15 0.36580(12) 0.250000 0.2393(3) 0.0259(4) Uani d 1 . .
H H15A 0.306965 0.226595 0.200528 0.039 Uiso calc 0.5 A -1
H H15B 0.354989 0.302788 0.282753 0.039 Uiso calc 0.5 A -1
H H15C 0.393242 0.220617 0.348249 0.039 Uiso calc 0.5 A -1
C C16 0.42870(9) 0.16623(8) -0.1452(2) 0.0282(3) Uani d 1 . .
H H16A 0.475983 0.166658 -0.249330 0.042 Uiso calc 1 . .
H H16B 0.367304 0.169330 -0.206060 0.042 Uiso calc 1 . .
H H16C 0.433624 0.118748 -0.068507 0.042 Uiso calc 1 . .

loop_
_atom_site_aniso_label
_atom_site_aniso_U_11
_atom_site_aniso_U_22
_atom_site_aniso_U_33
_atom_site_aniso_U_12
_atom_site_aniso_U_13
_atom_site_aniso_U_23
Si1 0.0205(2) 0.0176(3) 0.0213(3) 0.000 -0.00179(16) 0.000
O1 0.0212(6) 0.0171(6) 0.0198(6) 0.000 -0.0020(4) 0.000
C1 0.0178(7) 0.0194(8) 0.0170(8) 0.000 0.0020(6) 0.000
C2 0.0194(5) 0.0178(6) 0.0214(6) 0.0005(4) 0.0031(4) -0.0006(5)
C3 0.0258(6) 0.0213(6) 0.0213(6) -0.0011(5) 0.0027(5) -0.0037(5)
C4 0.0277(9) 0.0274(9) 0.0182(8) 0.000 0.0006(7) 0.000
C7 0.0266(6) 0.0154(6) 0.0237(6) -0.0013(5) -0.0008(5) -0.0012(5)
C8 0.0402(8) 0.0188(6) 0.0338(7) -0.0063(5) -0.0060(6) -0.0002(5)
C9 0.0303(6) 0.0189(6) 0.0256(6) -0.0033(5) 0.0024(5) 0.0028(5)
C10 0.0315(7) 0.0197(6) 0.0291(7) 0.0050(5) 0.0000(5) -0.0031(5)
C15 0.0230(8) 0.0266(9) 0.0280(9) 0.000 0.0007(7) 0.000
C16 0.0297(6) 0.0263(7) 0.0286(7) 0.0000(5) -0.0057(5) -0.0048(5)

loop_
_atom_type_symbol
_atom_type_description
_atom_type_scat_dispersion_real
_atom_type_scat_dispersion_imag
_atom_type_scat_source
C C 0.0181 0.0091 'International Tables Vol C Tables 4.2.6.8 and 6.1.1.4'
H H 0.0000 0.0000 'International Tables Vol C Tables 4.2.6.8 and 6.1.1.4'
O O 0.0492 0.0322 'International Tables Vol C Tables 4.2.6.8 and 6.1.1.4'
Si Si 0.2541 0.3302 'International Tables Vol C Tables 4.2.6.8 and 6.1.1.4'

loop_
_exptl_crystal_face_index_h
_exptl_crystal_face_index_k
_exptl_crystal_face_index_l
_exptl_crystal_face_perp_dist
0 1 0 0.0404
0 -1 0 0.0404
1 5 4 0.1405
-1 -5 -4 0.1405
1 -2 4 0.1424
-1 2 -4 0.1424
-5 -2 0 0.0330
5 2 0 0.0330

loop_
_geom_angle_atom_site_label_1
_geom_angle_atom_site_label_2
_geom_angle_atom_site_label_3
_geom_angle_site_symmetry_1
_geom_angle_site_symmetry_3
_geom_angle
O1 Si1 C15 . . 109.00(7)
O1 Si1 C16 . 7_565 109.32(5)
O1 Si1 C16 . . 109.32(5)
C15 Si1 C16 . 7_565 112.92(5)
C15 Si1 C16 . . 112.92(5)
C16 Si1 C16 . 7_565 103.18(9)
C1 O1 Si1 . . 137.91(10)
O1 C1 C2 . . 119.32(7)
O1 C1 C2 . 7_565 119.32(7)
C2 C1 C2 . 7_565 121.21(15)
C1 C2 C7 . . 124.62(10)
C3 C2 C1 . . 117.15(11)
C3 C2 C7 . . 118.24(10)
C2 C3 H3 . . 118.9
C4 C3 C2 . . 122.23(12)
C4 C3 H3 . . 118.9
C3 C4 C3 . 7_565 119.16(16)
C3 C4 H4 . . 120.4
C3 C4 H4 7_565 . 120.4
C8 C7 C2 . . 111.54(10)
C8 C7 C9 . . 105.71(10)
C9 C7 C2 . . 111.61(9)
C10 C7 C2 . . 109.43(10)
C10 C7 C8 . . 107.06(10)
C10 C7 C9 . . 111.37(10)
C7 C8 H8A . . 109.5
C7 C8 H8B . . 109.5
C7 C8 H8C . . 109.5
H8A C8 H8B . . 109.5
H8A C8 H8C . . 109.5
H8B C8 H8C . . 109.5
C7 C9 H9A . . 109.5
C7 C9 H9B . . 109.5
C7 C9 H9C . . 109.5
H9A C9 H9B . . 109.5
H9A C9 H9C . . 109.5
H9B C9 H9C . . 109.5
C7 C10 H10A . . 109.5
C7 C10 H10B . . 109.5
C7 C10 H10C . . 109.5
H10A C10 H10B . . 109.5
H10A C10 H10C . . 109.5
H10B C10 H10C . . 109.5
Si1 C15 H15A . . 109.5
Si1 C15 H15B . . 109.5
Si1 C15 H15C . . 109.5
H15A C15 H15B . . 109.5
H15A C15 H15C . . 109.5
H15B C15 H15C . . 109.5
Si1 C16 H16A . . 109.5
Si1 C16 H16B . . 109.5
Si1 C16 H16C . . 109.5
H16A C16 H16B . . 109.5
H16A C16 H16C . . 109.5
H16B C16 H16C . . 109.5

loop_
_geom_bond_atom_site_label_1
_geom_bond_atom_site_label_2
_geom_bond_site_symmetry_2
_geom_bond_distance
Si1 O1 . 1.6655(12)
Si1 C15 . 1.8664(19)
Si1 C16 . 1.8671(13)
Si1 C16 7_565 1.8671(13)
O1 C1 . 1.3821(19)
C1 C2 . 1.4185(14)
C1 C2 7_565 1.4185(14)
C2 C3 . 1.3976(17)
C2 C7 . 1.5461(16)
C3 H3 . 0.9500
C3 C4 . 1.3802(15)
C4 H4 . 0.9500
C7 C8 . 1.5393(17)
C7 C9 . 1.5400(16)
C7 C10 . 1.5376(17)
C8 H8A . 0.9800
C8 H8B . 0.9800
C8 H8C . 0.9800
C9 H9A . 0.9800
C9 H9B . 0.9800
C9 H9C . 0.9800
C10 H10A . 0.9800
C10 H10B . 0.9800
C10 H10C . 0.9800
C15 H15A . 0.9800
C15 H15B . 0.9800
C15 H15C . 0.9800
C16 H16A . 0.9800
C16 H16B . 0.9800
C16 H16C . 0.9800

loop_
_geom_torsion_atom_site_label_1
_geom_torsion_atom_site_label_2
_geom_torsion_atom_site_label_3
_geom_torsion_atom_site_label_4
_geom_torsion_site_symmetry_1
_geom_torsion_site_symmetry_4
_geom_torsion
Si1 O1 C1 C2 . . -92.19(12)
Si1 O1 C1 C2 . 7_565 92.19(12)
O1 C1 C2 C3 . . 174.50(12)
O1 C1 C2 C7 . . -5.3(2)
C1 C2 C3 C4 . . 2.89(19)
C1 C2 C7 C8 . . -162.53(12)
C1 C2 C7 C9 . . -44.53(16)
C1 C2 C7 C10 . . 79.20(15)
C2 C1 C2 C3 7_565 . -10.0(2)
C2 C1 C2 C7 7_565 . 170.19(9)
C2 C3 C4 C3 . 7_565 3.9(2)
C3 C2 C7 C8 . . 17.63(15)
C3 C2 C7 C9 . . 135.63(11)
C3 C2 C7 C10 . . -100.63(12)
C7 C2 C3 C4 . . -177.26(12)
C15 Si1 O1 C1 . . 0.000000
C16 Si1 O1 C1 7_565 . 123.87(5)
C16 Si1 O1 C1 . . -123.87(5)

_cod_database_fobs_code 2243272
